data_4064857
loop_
_publ_author_name
'Fogler, Eran'
'Balaraman, Ekambaram'
'Ben-David, Yehoshua'
'Leitus, Gregory'
'Shimon, Linda, J. W.'
'Milstein, David'

_publ_section_title
;
 New CNN-Type Ruthenium Pincer NHC Complexes. Mild, Efficient Catalytic
 Hydrogenation of Esters
;
_journal_issue 14
_journal_name_full Organometallics
_journal_page_first 3826
_journal_paper_doi 10.1021/om200367j
_journal_volume 30
_journal_year 2011
_chemical_formula_moiety 'C60 H52 N4 O P2 Ru, 0.5(C H2 Cl2)'
_chemical_formula_sum 'C60.5 H53 Cl N4 O P2 Ru'
_chemical_formula_weight 1050.53
_chemical_name_systematic
; 
 ? 
;
_space_group_IT_number 14
_symmetry_cell_setting monoclinic
_symmetry_space_group_name_Hall '-P 2ybc'
_symmetry_space_group_name_H-M 'P 1 21/c 1'
_atom_sites_solution_hydrogens geom
_atom_sites_solution_primary direct
_atom_sites_solution_secondary difmap
_audit_creation_method SHELXL-97
_cell_angle_alpha 90.00
_cell_angle_beta 106.61(3)
_cell_angle_gamma 90.00
_cell_formula_units_Z 4
_cell_length_a 12.521(3)
_cell_length_b 16.060(3)
_cell_length_c 26.826(8)
_cell_measurement_reflns_used 54357
_cell_measurement_temperature 120(2)
_cell_measurement_theta_max 30.58
_cell_measurement_theta_min 1.96
_cell_volume 5169(2)
_computing_cell_refinement 'Bruker Apex2'
_computing_data_collection 'Bruker Apex2'
_computing_data_reduction 'Bruker Apex2'
_computing_molecular_graphics 'Bruker SHELXTL'
_computing_publication_material 'Bruker SHELXTL'
_computing_structure_refinement 'SHELXL-97 (Sheldrick, 1997)'
_computing_structure_solution 'SHELXS-97 (Sheldrick, 1990)'
_diffrn_ambient_temperature 120(2)
_diffrn_measured_fraction_theta_full 0.998
_diffrn_measured_fraction_theta_max 0.998
_diffrn_measurement_device_type 'Bruker KappaApexII CCD'
_diffrn_measurement_method 'phi and omega scans'
_diffrn_radiation_monochromator graphite
_diffrn_radiation_source 'fine-focus sealed tube'
_diffrn_radiation_type MoK\a
_diffrn_radiation_wavelength 0.71073
_diffrn_reflns_av_R_equivalents 0.0666
_diffrn_reflns_av_sigmaI/netI 0.0468
_diffrn_reflns_limit_h_max 15
_diffrn_reflns_limit_h_min -16
_diffrn_reflns_limit_k_max 20
_diffrn_reflns_limit_k_min -20
_diffrn_reflns_limit_l_max 26
_diffrn_reflns_limit_l_min -34
_diffrn_reflns_number 44708
_diffrn_reflns_theta_full 27.10
_diffrn_reflns_theta_max 27.10
_diffrn_reflns_theta_min 2.63
_exptl_absorpt_coefficient_mu 0.463
_exptl_absorpt_correction_T_max 0.9954
_exptl_absorpt_correction_T_min 0.9817
_exptl_absorpt_correction_type multi-scan
_exptl_absorpt_process_details 'Bruker Apex2'
_exptl_crystal_colour orange
_exptl_crystal_density_diffrn 1.350
_exptl_crystal_density_method 'not measured'
_exptl_crystal_description prism
_exptl_crystal_F_000 2172
_exptl_crystal_size_max 0.04
_exptl_crystal_size_mid 0.02
_exptl_crystal_size_min 0.01
_refine_diff_density_max 1.584
_refine_diff_density_min -0.753
_refine_diff_density_rms 0.101
_refine_ls_extinction_method none
_refine_ls_goodness_of_fit_ref 1.093
_refine_ls_hydrogen_treatment mixed
_refine_ls_matrix_type full
_refine_ls_number_parameters 661
_refine_ls_number_reflns 11384
_refine_ls_number_restraints 0
_refine_ls_restrained_S_all 1.093
_refine_ls_R_factor_all 0.0705
_refine_ls_R_factor_gt 0.0486
_refine_ls_shift/su_max 0.001
_refine_ls_shift/su_mean 0.000
_refine_ls_structure_factor_coef Fsqd
_refine_ls_weighting_details 'calc w=1/[\s^2^(Fo^2^)+(0.0410P)^2^+14.1503P] where P=(Fo^2^+2Fc^2^)/3'
_refine_ls_weighting_scheme calc
_refine_ls_wR_factor_gt 0.1115
_refine_ls_wR_factor_ref 0.1277
_reflns_number_gt 8958
_reflns_number_total 11384
_reflns_threshold_expression >2sigma(I)
_cod_data_source_file om200367j_si_001.cif
_cod_data_source_block compound2
_cod_depositor_comments
;
The following automatic conversions were performed:

'_symmetry_cell_setting' value 'Monoclinic' changed to 'monoclinic'
according to /home/saulius/struct/CIF-dictionaries/cif_core.dic
dictionary named 'cif_core.dic' version 2.4.1 from 2010-06-29.

Automatic conversion script
Id: cif_fix_values 1715 2011-07-08 13:25:40Z adriana 
;
_cod_original_sg_symbol_Hall -P2ybc
_cod_original_sg_symbol_H-M P21/c
_cod_original_formula_sum 'C60.50 H53 Cl N4 O P2 Ru'
_cod_database_code 4064857

loop_
_symmetry_equiv_pos_as_xyz
'x, y, z'
'-x, y+1/2, -z+1/2'
'-x, -y, -z'
'x, -y-1/2, z-1/2'

loop_
_atom_site_label
_atom_site_type_symbol
_atom_site_fract_x
_atom_site_fract_y
_atom_site_fract_z
_atom_site_U_iso_or_equiv
_atom_site_adp_type
_atom_site_occupancy
_atom_site_symmetry_multiplicity
_atom_site_calc_flag
_atom_site_refinement_flags
Ru1 Ru 0.63032(2) 0.346808(15) 0.164076(10) 0.01499(8) Uani 1 1 d .
H1 H 0.718(4) 0.335(3) 0.2093(18) 0.043(13) Uiso 1 1 d .
O1 O 0.5176(2) 0.19201(16) 0.19015(10) 0.0290(6) Uani 1 1 d .
N1 N 0.9925(2) 0.68780(19) 0.14258(13) 0.0266(6) Uani 1 1 d .
N2 N 0.7179(2) 0.59713(16) 0.11319(10) 0.0176(5) Uani 1 1 d .
N3 N 0.4949(2) 0.45170(17) 0.07005(10) 0.0181(5) Uani 1 1 d .
N4 N 0.4317(2) 0.32742(17) 0.05538(11) 0.0196(6) Uani 1 1 d .
C1 C 0.5109(3) 0.3737(2) 0.09128(12) 0.0174(6) Uani 1 1 d .
C2 C 0.3697(3) 0.3768(2) 0.01454(13) 0.0236(7) Uani 1 1 d .
H2 H 0.3110 0.3587 -0.0145 0.028 Uiso 1 1 calc R
C3 C 0.4088(3) 0.4546(2) 0.02402(13) 0.0207(7) Uani 1 1 d .
H3 H 0.3828 0.5024 0.0033 0.025 Uiso 1 1 calc R
C4 C 0.5441(3) 0.52867(19) 0.09637(13) 0.0177(6) Uani 1 1 d .
H4A H 0.5065 0.5423 0.1232 0.021 Uiso 1 1 calc R
H4B H 0.5279 0.5744 0.0706 0.021 Uiso 1 1 calc R
C5 C 0.6677(3) 0.5266(2) 0.12198(12) 0.0170(6) Uani 1 1 d .
C6 C 0.7177(3) 0.46028(19) 0.15473(12) 0.0162(6) Uani 1 1 d .
C7 C 0.8295(3) 0.4775(2) 0.18282(13) 0.0191(6) Uani 1 1 d .
H7 H 0.8688 0.4385 0.2080 0.023 Uiso 1 1 calc R
C8 C 0.8839(3) 0.5494(2) 0.17487(13) 0.0203(7) Uani 1 1 d .
H8 H 0.9595 0.5587 0.1939 0.024 Uiso 1 1 calc R
C9 C 0.8267(3) 0.6076(2) 0.13876(13) 0.0189(6) Uani 1 1 d .
C10 C 0.8805(3) 0.6844(2) 0.12622(13) 0.0214(7) Uani 1 1 d .
C11 C 0.8170(3) 0.7495(2) 0.09725(14) 0.0252(7) Uani 1 1 d .
H11 H 0.7380 0.7459 0.0861 0.030 Uiso 1 1 calc R
C12 C 0.8702(3) 0.8184(2) 0.08522(16) 0.0312(8) Uani 1 1 d .
H12 H 0.8283 0.8627 0.0654 0.037 Uiso 1 1 calc R
C13 C 0.9850(3) 0.8224(2) 0.10225(17) 0.0349(9) Uani 1 1 d .
H13 H 1.0239 0.8692 0.0945 0.042 Uiso 1 1 calc R
C14 C 1.0423(3) 0.7558(2) 0.13113(16) 0.0320(8) Uani 1 1 d .
H14 H 1.1213 0.7589 0.1434 0.038 Uiso 1 1 calc R
C15 C 0.4077(3) 0.2395(2) 0.05475(13) 0.0212(7) Uani 1 1 d .
C16 C 0.3395(3) 0.2092(2) 0.08390(15) 0.0260(8) Uani 1 1 d .
C17 C 0.2892(3) 0.2653(2) 0.11580(16) 0.0314(8) Uani 1 1 d .
H17A H 0.3482 0.2870 0.1454 0.047 Uiso 1 1 calc R
H17B H 0.2354 0.2338 0.1286 0.047 Uiso 1 1 calc R
H17C H 0.2512 0.3118 0.0943 0.047 Uiso 1 1 calc R
C18 C 0.3150(3) 0.1244(2) 0.08091(18) 0.0370(9) Uani 1 1 d .
H18 H 0.2726 0.1022 0.1020 0.044 Uiso 1 1 calc R
C19 C 0.3509(4) 0.0711(3) 0.0477(2) 0.0412(10) Uani 1 1 d .
C20 C 0.3224(5) -0.0213(3) 0.0456(3) 0.0701(18) Uani 1 1 d .
H20A H 0.3719 -0.0495 0.0759 0.105 Uiso 1 1 calc R
H20B H 0.3319 -0.0456 0.0137 0.105 Uiso 1 1 calc R
H20C H 0.2449 -0.0283 0.0460 0.105 Uiso 1 1 calc R
C21 C 0.4114(3) 0.1046(3) 0.01697(17) 0.0353(9) Uani 1 1 d .
H21 H 0.4339 0.0692 -0.0066 0.042 Uiso 1 1 calc R
C22 C 0.4409(3) 0.1888(2) 0.01917(14) 0.0251(7) Uani 1 1 d .
C23 C 0.5045(3) 0.2228(3) -0.01619(15) 0.0357(9) Uani 1 1 d .
H23A H 0.5180 0.1781 -0.0385 0.053 Uiso 1 1 calc R
H23B H 0.5759 0.2455 0.0048 0.053 Uiso 1 1 calc R
H23C H 0.4609 0.2671 -0.0379 0.053 Uiso 1 1 calc R
C24 C 0.5587(3) 0.2501(2) 0.17808(13) 0.0198(7) Uani 1 1 d .
P1 P 0.56266(7) 0.41980(5) 0.22433(3) 0.01548(16) Uani 1 1 d .
C31 C 0.4318(3) 0.48014(19) 0.20769(13) 0.0175(6) Uani 1 1 d .
C32 C 0.3549(3) 0.4711(2) 0.15886(13) 0.0215(7) Uani 1 1 d .
H32 H 0.3721 0.4359 0.1337 0.026 Uiso 1 1 calc R
C33 C 0.2534(3) 0.5130(2) 0.14639(14) 0.0252(7) Uani 1 1 d .
H33 H 0.2024 0.5069 0.1128 0.030 Uiso 1 1 calc R
C34 C 0.2265(3) 0.5636(2) 0.18283(16) 0.0279(8) Uani 1 1 d .
H34 H 0.1564 0.5911 0.1746 0.033 Uiso 1 1 calc R
C35 C 0.3027(3) 0.5738(2) 0.23149(15) 0.0259(7) Uani 1 1 d .
H35 H 0.2846 0.6087 0.2565 0.031 Uiso 1 1 calc R
C36 C 0.4051(3) 0.5334(2) 0.24390(14) 0.0221(7) Uani 1 1 d .
H36 H 0.4573 0.5419 0.2770 0.026 Uiso 1 1 calc R
C37 C 0.5410(3) 0.35092(19) 0.27613(12) 0.0169(6) Uani 1 1 d .
C38 C 0.4463(3) 0.3548(2) 0.29349(15) 0.0269(8) Uani 1 1 d .
H38 H 0.3912 0.3958 0.2796 0.032 Uiso 1 1 calc R
C39 C 0.4312(4) 0.2994(3) 0.33091(17) 0.0379(10) Uani 1 1 d .
H39 H 0.3653 0.3023 0.3416 0.045 Uiso 1 1 calc R
C40 C 0.5111(4) 0.2404(2) 0.35249(15) 0.0338(9) Uani 1 1 d .
H40 H 0.5015 0.2037 0.3787 0.041 Uiso 1 1 calc R
C41 C 0.6053(3) 0.2352(2) 0.33560(14) 0.0308(8) Uani 1 1 d .
H41 H 0.6605 0.1944 0.3499 0.037 Uiso 1 1 calc R
C42 C 0.6194(3) 0.2893(2) 0.29785(14) 0.0255(7) Uani 1 1 d .
H42 H 0.6842 0.2845 0.2864 0.031 Uiso 1 1 calc R
C43 C 0.6635(3) 0.4978(2) 0.26002(13) 0.0192(6) Uani 1 1 d .
C44 C 0.7581(3) 0.4746(2) 0.29914(14) 0.0258(7) Uani 1 1 d .
H44 H 0.7665 0.4185 0.3108 0.031 Uiso 1 1 calc R
C45 C 0.8405(3) 0.5325(3) 0.32153(16) 0.0331(9) Uani 1 1 d .
H45 H 0.9047 0.5158 0.3483 0.040 Uiso 1 1 calc R
C46 C 0.8290(3) 0.6146(3) 0.30472(16) 0.0335(9) Uani 1 1 d .
H46 H 0.8853 0.6542 0.3198 0.040 Uiso 1 1 calc R
C47 C 0.7357(3) 0.6382(2) 0.26608(16) 0.0300(8) Uani 1 1 d .
H47 H 0.7279 0.6944 0.2545 0.036 Uiso 1 1 calc R
C48 C 0.6527(3) 0.5810(2) 0.24382(14) 0.0243(7) Uani 1 1 d .
H48 H 0.5882 0.5984 0.2175 0.029 Uiso 1 1 calc R
P2 P 0.76301(7) 0.26971(5) 0.13703(3) 0.01690(17) Uani 1 1 d .
C51 C 0.9085(3) 0.29455(19) 0.17290(13) 0.0192(6) Uani 1 1 d .
C52 C 0.9438(3) 0.2851(2) 0.22711(14) 0.0251(7) Uani 1 1 d .
H52 H 0.8944 0.2618 0.2444 0.030 Uiso 1 1 calc R
C53 C 1.0493(3) 0.3094(2) 0.25564(16) 0.0317(8) Uani 1 1 d .
H53 H 1.0722 0.3028 0.2924 0.038 Uiso 1 1 calc R
C54 C 1.1221(3) 0.3434(2) 0.23059(17) 0.0342(9) Uani 1 1 d .
H54 H 1.1943 0.3611 0.2502 0.041 Uiso 1 1 calc R
C55 C 1.0894(3) 0.3514(2) 0.17732(16) 0.0298(8) Uani 1 1 d .
H55 H 1.1398 0.3737 0.1602 0.036 Uiso 1 1 calc R
C56 C 0.9832(3) 0.3272(2) 0.14826(15) 0.0244(7) Uani 1 1 d .
H56 H 0.9615 0.3329 0.1115 0.029 Uiso 1 1 calc R
C57 C 0.7724(3) 0.2767(2) 0.06990(13) 0.0210(7) Uani 1 1 d .
C58 C 0.7482(3) 0.3525(3) 0.04375(14) 0.0320(9) Uani 1 1 d .
H58 H 0.7211 0.3976 0.0596 0.038 Uiso 1 1 calc R
C59 C 0.7633(4) 0.3626(3) -0.00542(16) 0.0414(11) Uani 1 1 d .
H59 H 0.7480 0.4149 -0.0225 0.050 Uiso 1 1 calc R
C60 C 0.8005(4) 0.2968(3) -0.02946(17) 0.0424(10) Uani 1 1 d .
H60 H 0.8100 0.3035 -0.0631 0.051 Uiso 1 1 calc R
C61 C 0.8238(4) 0.2213(3) -0.00377(17) 0.0422(11) Uani 1 1 d .
H61 H 0.8492 0.1759 -0.0201 0.051 Uiso 1 1 calc R
C62 C 0.8105(4) 0.2109(2) 0.04529(16) 0.0345(9) Uani 1 1 d .
H62 H 0.8274 0.1588 0.0624 0.041 Uiso 1 1 calc R
C63 C 0.7610(3) 0.1555(2) 0.14501(14) 0.0233(7) Uani 1 1 d .
C64 C 0.8563(3) 0.1093(2) 0.16994(17) 0.0307(8) Uani 1 1 d .
H64 H 0.9248 0.1371 0.1851 0.037 Uiso 1 1 calc R
C65 C 0.8512(4) 0.0223(2) 0.17261(19) 0.0369(10) Uani 1 1 d .
H65 H 0.9156 -0.0087 0.1901 0.044 Uiso 1 1 calc R
C66 C 0.7522(3) -0.0180(2) 0.14979(17) 0.0347(9) Uani 1 1 d .
H66 H 0.7490 -0.0770 0.1512 0.042 Uiso 1 1 calc R
C67 C 0.6570(4) 0.0264(2) 0.12471(16) 0.0323(9) Uani 1 1 d .
H67 H 0.5888 -0.0017 0.1092 0.039 Uiso 1 1 calc R
C68 C 0.6627(3) 0.1131(2) 0.12255(14) 0.0255(7) Uani 1 1 d .
H68 H 0.5978 0.1437 0.1053 0.031 Uiso 1 1 calc R
Cl1 Cl 0.0397(4) 0.4426(4) 0.0244(2) 0.0996(18) Uani 0.399(3) 1 d P
Cl2 Cl 0.0802(4) 0.3962(4) 0.0011(2) 0.107(2) Uani 0.399(3) 1 d P
C71 C -0.0310(10) 0.5305(11) 0.0376(7) 0.094(7) Uani 0.399(3) 1 d P
H71A H -0.0942 0.5087 0.0490 0.113 Uiso 0.399(3) 1 calc PR
H71B H 0.0204 0.5570 0.0686 0.113 Uiso 0.399(3) 1 calc PR
Cl3 Cl 0.0382(11) -0.0237(9) -0.0424(5) 0.141(7) Uani 0.200(5) 1 d P
C72 C -0.036(5) -0.063(4) -0.012(3) 0.075(17) Uiso 0.100(3) 1 d P
H72A H -0.0039 -0.1162 0.0048 0.091 Uiso 0.100(3) 1 calc PR
H72B H -0.1123 -0.0740 -0.0347 0.091 Uiso 0.100(3) 1 calc PR

loop_
_atom_site_aniso_label
_atom_site_aniso_U_11
_atom_site_aniso_U_22
_atom_site_aniso_U_33
_atom_site_aniso_U_23
_atom_site_aniso_U_13
_atom_site_aniso_U_12
Ru1 0.01761(13) 0.01106(12) 0.01653(13) 0.00114(10) 0.00524(9) 0.00113(10)
O1 0.0365(14) 0.0179(12) 0.0350(14) 0.0036(11) 0.0140(12) -0.0040(11)
N1 0.0208(15) 0.0219(15) 0.0366(17) 0.0008(13) 0.0073(13) -0.0016(12)
N2 0.0203(13) 0.0124(12) 0.0203(13) 0.0005(10) 0.0061(11) 0.0011(10)
N3 0.0175(13) 0.0166(13) 0.0186(13) 0.0031(11) 0.0026(11) -0.0021(10)
N4 0.0211(14) 0.0189(14) 0.0178(13) -0.0009(11) 0.0042(11) -0.0028(11)
C1 0.0198(15) 0.0166(15) 0.0175(15) -0.0001(12) 0.0081(12) -0.0002(12)
C2 0.0224(17) 0.0264(18) 0.0189(16) 0.0013(14) 0.0009(13) -0.0030(14)
C3 0.0185(16) 0.0215(16) 0.0202(16) 0.0053(13) 0.0023(13) -0.0021(13)
C4 0.0210(16) 0.0097(14) 0.0217(16) 0.0022(12) 0.0047(13) 0.0016(12)
C5 0.0182(15) 0.0164(15) 0.0166(15) -0.0028(12) 0.0055(12) -0.0001(12)
C6 0.0190(15) 0.0118(14) 0.0187(15) -0.0013(12) 0.0070(12) 0.0022(12)
C7 0.0217(16) 0.0162(15) 0.0196(16) 0.0012(12) 0.0060(13) 0.0057(12)
C8 0.0178(15) 0.0192(16) 0.0226(16) -0.0025(13) 0.0035(13) 0.0009(12)
C9 0.0240(16) 0.0127(15) 0.0212(16) -0.0009(12) 0.0082(13) 0.0021(12)
C10 0.0243(17) 0.0170(15) 0.0233(17) -0.0019(13) 0.0075(14) 0.0001(13)
C11 0.0248(18) 0.0195(17) 0.0300(19) 0.0003(14) 0.0058(15) -0.0006(14)
C12 0.036(2) 0.0190(17) 0.038(2) 0.0041(16) 0.0094(17) -0.0014(15)
C13 0.036(2) 0.0238(19) 0.048(2) 0.0014(17) 0.0160(19) -0.0065(16)
C14 0.0248(19) 0.0270(19) 0.044(2) -0.0004(17) 0.0097(17) -0.0048(15)
C15 0.0232(17) 0.0170(16) 0.0219(16) -0.0027(13) 0.0039(13) -0.0046(13)
C16 0.0280(18) 0.0183(17) 0.0331(19) -0.0024(14) 0.0108(15) -0.0048(14)
C17 0.039(2) 0.0214(18) 0.039(2) 0.0004(16) 0.0193(18) -0.0040(16)
C18 0.038(2) 0.0212(18) 0.056(3) -0.0023(18) 0.020(2) -0.0080(16)
C19 0.037(2) 0.0201(19) 0.066(3) -0.0126(19) 0.014(2) -0.0080(17)
C20 0.065(3) 0.023(2) 0.129(6) -0.025(3) 0.040(4) -0.016(2)
C21 0.0273(19) 0.031(2) 0.045(2) -0.0202(18) 0.0057(17) -0.0027(16)
C22 0.0198(17) 0.0285(18) 0.0248(18) -0.0072(15) 0.0027(14) -0.0014(14)
C23 0.029(2) 0.052(3) 0.0268(19) -0.0104(18) 0.0089(16) -0.0019(18)
C24 0.0226(16) 0.0188(16) 0.0189(16) -0.0027(13) 0.0072(13) 0.0037(13)
P1 0.0168(4) 0.0123(4) 0.0170(4) 0.0008(3) 0.0043(3) 0.0018(3)
C31 0.0187(15) 0.0123(14) 0.0231(16) 0.0039(12) 0.0086(13) 0.0030(12)
C32 0.0223(16) 0.0183(16) 0.0256(17) 0.0012(13) 0.0095(14) -0.0004(13)
C33 0.0204(17) 0.0241(18) 0.0290(18) 0.0068(15) 0.0036(14) -0.0006(14)
C34 0.0189(17) 0.0198(17) 0.047(2) 0.0094(16) 0.0122(16) 0.0031(13)
C35 0.0271(18) 0.0172(16) 0.038(2) 0.0002(15) 0.0161(16) 0.0017(14)
C36 0.0270(17) 0.0161(16) 0.0243(17) 0.0004(13) 0.0092(14) 0.0006(13)
C37 0.0229(15) 0.0107(13) 0.0164(14) -0.0006(12) 0.0044(12) -0.0001(12)
C38 0.0322(19) 0.0159(16) 0.036(2) 0.0078(15) 0.0157(16) 0.0068(14)
C39 0.045(2) 0.031(2) 0.049(3) 0.0128(19) 0.033(2) 0.0050(18)
C40 0.061(3) 0.0180(17) 0.0284(19) 0.0065(15) 0.0214(19) 0.0054(17)
C41 0.048(2) 0.0218(18) 0.0240(18) 0.0059(15) 0.0119(17) 0.0113(17)
C42 0.0302(19) 0.0231(17) 0.0239(17) 0.0036(14) 0.0089(15) 0.0062(14)
C43 0.0188(15) 0.0204(16) 0.0195(16) -0.0036(13) 0.0071(13) -0.0017(13)
C44 0.0244(17) 0.0236(18) 0.0282(18) -0.0022(15) 0.0056(15) 0.0006(14)
C45 0.0227(18) 0.037(2) 0.037(2) -0.0093(18) 0.0054(16) 0.0012(16)
C46 0.0263(19) 0.035(2) 0.041(2) -0.0153(18) 0.0125(17) -0.0087(16)
C47 0.033(2) 0.0181(17) 0.042(2) -0.0063(15) 0.0154(17) -0.0048(15)
C48 0.0268(18) 0.0189(17) 0.0283(18) -0.0018(14) 0.0097(15) -0.0003(14)
P2 0.0195(4) 0.0119(4) 0.0204(4) 0.0017(3) 0.0076(3) 0.0015(3)
C51 0.0173(15) 0.0116(14) 0.0289(17) 0.0015(13) 0.0072(13) 0.0040(12)
C52 0.0242(18) 0.0202(17) 0.0305(19) 0.0039(14) 0.0072(15) 0.0045(14)
C53 0.031(2) 0.0278(19) 0.032(2) 0.0022(16) 0.0015(16) 0.0081(16)
C54 0.0203(17) 0.0274(19) 0.050(2) -0.0057(18) 0.0027(16) -0.0002(15)
C55 0.0245(18) 0.0218(17) 0.047(2) -0.0039(17) 0.0160(17) -0.0044(15)
C56 0.0254(17) 0.0174(16) 0.0319(19) 0.0012(14) 0.0105(15) 0.0019(13)
C57 0.0229(17) 0.0220(17) 0.0199(16) 0.0000(13) 0.0090(13) -0.0014(13)
C58 0.041(2) 0.034(2) 0.0247(18) 0.0066(16) 0.0141(16) 0.0154(18)
C59 0.049(3) 0.048(3) 0.033(2) 0.0163(19) 0.0201(19) 0.016(2)
C60 0.053(3) 0.051(3) 0.028(2) -0.0023(19) 0.020(2) -0.001(2)
C61 0.067(3) 0.031(2) 0.039(2) -0.0126(18) 0.033(2) -0.006(2)
C62 0.057(3) 0.0215(18) 0.032(2) -0.0052(16) 0.0251(19) -0.0021(17)
C63 0.0302(18) 0.0171(16) 0.0277(18) -0.0005(14) 0.0165(15) 0.0010(14)
C64 0.0261(18) 0.0185(18) 0.053(2) 0.0050(17) 0.0194(17) 0.0023(14)
C65 0.038(2) 0.0181(18) 0.063(3) 0.0104(18) 0.027(2) 0.0095(16)
C66 0.045(2) 0.0182(18) 0.050(2) -0.0003(17) 0.028(2) 0.0027(16)
C67 0.043(2) 0.0187(18) 0.039(2) -0.0054(16) 0.0190(18) -0.0073(16)
C68 0.035(2) 0.0163(16) 0.0256(18) -0.0021(14) 0.0103(15) 0.0014(14)
Cl1 0.081(3) 0.116(4) 0.106(4) -0.055(3) 0.033(3) -0.032(3)
Cl2 0.049(2) 0.166(6) 0.104(4) -0.019(4) 0.019(2) 0.018(3)
C71 0.023(6) 0.106(14) 0.120(15) -0.068(12) -0.033(8) 0.012(7)
Cl3 0.136(10) 0.151(12) 0.136(10) 0.100(9) 0.040(8) 0.065(9)

loop_
_atom_type_symbol
_atom_type_description
_atom_type_scat_dispersion_real
_atom_type_scat_dispersion_imag
_atom_type_scat_source
C C 0.0033 0.0016 'International Tables Vol C Tables 4.2.6.8 and 6.1.1.4'
H H 0.0000 0.0000 'International Tables Vol C Tables 4.2.6.8 and 6.1.1.4'
N N 0.0061 0.0033 'International Tables Vol C Tables 4.2.6.8 and 6.1.1.4'
O O 0.0106 0.0060 'International Tables Vol C Tables 4.2.6.8 and 6.1.1.4'
P P 0.1023 0.0942 'International Tables Vol C Tables 4.2.6.8 and 6.1.1.4'
Cl Cl 0.1484 0.1585 'International Tables Vol C Tables 4.2.6.8 and 6.1.1.4'
Ru Ru -1.2594 0.8363 'International Tables Vol C Tables 4.2.6.8 and 6.1.1.4'

loop_
_geom_angle_atom_site_label_1
_geom_angle_atom_site_label_2
_geom_angle_atom_site_label_3
_geom_angle
_geom_angle_site_symmetry_1
_geom_angle_site_symmetry_3
C24 Ru1 C1 95.75(13) . .
C24 Ru1 C6 175.32(13) . .
C1 Ru1 C6 88.23(12) . .
C24 Ru1 P1 89.34(10) . .
C1 Ru1 P1 103.48(9) . .
C6 Ru1 P1 87.33(8) . .
C24 Ru1 P2 92.63(10) . .
C1 Ru1 P2 101.31(9) . .
C6 Ru1 P2 88.99(8) . .
P1 Ru1 P2 154.80(3) . .
C24 Ru1 H1 90.9(19) . .
C1 Ru1 H1 172.7(19) . .
C6 Ru1 H1 85.3(19) . .
P1 Ru1 H1 79.6(18) . .
P2 Ru1 H1 75.3(18) . .
C14 N1 C10 118.0(3) . .
C9 N2 C5 118.0(3) . .
C1 N3 C3 112.7(3) . .
C1 N3 C4 125.4(3) . .
C3 N3 C4 120.8(3) . .
C1 N4 C2 111.6(3) . .
C1 N4 C15 129.7(3) . .
C2 N4 C15 118.7(3) . .
N3 C1 N4 102.2(3) . .
N3 C1 Ru1 123.1(2) . .
N4 C1 Ru1 134.6(2) . .
C3 C2 N4 106.9(3) . .
C3 C2 H2 126.6 . .
N4 C2 H2 126.6 . .
C2 C3 N3 106.6(3) . .
C2 C3 H3 126.7 . .
N3 C3 H3 126.7 . .
N3 C4 C5 115.8(3) . .
N3 C4 H4A 108.3 . .
C5 C4 H4A 108.3 . .
N3 C4 H4B 108.3 . .
C5 C4 H4B 108.3 . .
H4A C4 H4B 107.4 . .
N2 C5 C6 126.7(3) . .
N2 C5 C4 111.8(3) . .
C6 C5 C4 121.2(3) . .
C5 C6 C7 112.4(3) . .
C5 C6 Ru1 123.8(2) . .
C7 C6 Ru1 123.8(2) . .
C8 C7 C6 122.4(3) . .
C8 C7 H7 118.8 . .
C6 C7 H7 118.8 . .
C7 C8 C9 119.2(3) . .
C7 C8 H8 120.4 . .
C9 C8 H8 120.4 . .
N2 C9 C8 121.1(3) . .
N2 C9 C10 116.4(3) . .
C8 C9 C10 122.5(3) . .
N1 C10 C11 121.5(3) . .
N1 C10 C9 117.2(3) . .
C11 C10 C9 121.3(3) . .
C12 C11 C10 119.5(3) . .
C12 C11 H11 120.2 . .
C10 C11 H11 120.2 . .
C11 C12 C13 119.2(4) . .
C11 C12 H12 120.4 . .
C13 C12 H12 120.4 . .
C12 C13 C14 118.1(4) . .
C12 C13 H13 121.0 . .
C14 C13 H13 121.0 . .
N1 C14 C13 123.7(4) . .
N1 C14 H14 118.1 . .
C13 C14 H14 118.1 . .
C16 C15 C22 121.6(3) . .
C16 C15 N4 119.5(3) . .
C22 C15 N4 118.3(3) . .
C18 C16 C15 117.9(3) . .
C18 C16 C17 119.9(3) . .
C15 C16 C17 122.2(3) . .
C16 C17 H17A 109.5 . .
C16 C17 H17B 109.5 . .
H17A C17 H17B 109.5 . .
C16 C17 H17C 109.5 . .
H17A C17 H17C 109.5 . .
H17B C17 H17C 109.5 . .
C16 C18 C19 121.9(4) . .
C16 C18 H18 119.0 . .
C19 C18 H18 119.0 . .
C21 C19 C18 118.3(4) . .
C21 C19 C20 121.5(4) . .
C18 C19 C20 120.3(4) . .
C19 C20 H20A 109.5 . .
C19 C20 H20B 109.5 . .
H20A C20 H20B 109.5 . .
C19 C20 H20C 109.5 . .
H20A C20 H20C 109.5 . .
H20B C20 H20C 109.5 . .
C19 C21 C22 122.4(4) . .
C19 C21 H21 118.8 . .
C22 C21 H21 118.8 . .
C21 C22 C15 117.6(3) . .
C21 C22 C23 120.4(3) . .
C15 C22 C23 122.0(3) . .
C22 C23 H23A 109.5 . .
C22 C23 H23B 109.5 . .
H23A C23 H23B 109.5 . .
C22 C23 H23C 109.5 . .
H23A C23 H23C 109.5 . .
H23B C23 H23C 109.5 . .
O1 C24 Ru1 175.4(3) . .
C43 P1 C31 101.42(15) . .
C43 P1 C37 103.98(15) . .
C31 P1 C37 100.62(14) . .
C43 P1 Ru1 111.71(11) . .
C31 P1 Ru1 124.56(11) . .
C37 P1 Ru1 112.18(10) . .
C32 C31 C36 118.4(3) . .
C32 C31 P1 120.0(2) . .
C36 C31 P1 121.5(3) . .
C33 C32 C31 120.9(3) . .
C33 C32 H32 119.5 . .
C31 C32 H32 119.5 . .
C34 C33 C32 120.3(3) . .
C34 C33 H33 119.9 . .
C32 C33 H33 119.9 . .
C33 C34 C35 119.5(3) . .
C33 C34 H34 120.3 . .
C35 C34 H34 120.3 . .
C34 C35 C36 120.6(3) . .
C34 C35 H35 119.7 . .
C36 C35 H35 119.7 . .
C35 C36 C31 120.3(3) . .
C35 C36 H36 119.9 . .
C31 C36 H36 119.9 . .
C38 C37 C42 117.1(3) . .
C38 C37 P1 123.0(2) . .
C42 C37 P1 119.9(2) . .
C37 C38 C39 121.1(3) . .
C37 C38 H38 119.5 . .
C39 C38 H38 119.5 . .
C40 C39 C38 120.6(4) . .
C40 C39 H39 119.7 . .
C38 C39 H39 119.7 . .
C39 C40 C41 119.3(3) . .
C39 C40 H40 120.4 . .
C41 C40 H40 120.4 . .
C40 C41 C42 120.1(3) . .
C40 C41 H41 120.0 . .
C42 C41 H41 120.0 . .
C41 C42 C37 121.9(3) . .
C41 C42 H42 119.1 . .
C37 C42 H42 119.1 . .
C44 C43 C48 118.4(3) . .
C44 C43 P1 121.3(3) . .
C48 C43 P1 119.8(3) . .
C43 C44 C45 120.9(4) . .
C43 C44 H44 119.5 . .
C45 C44 H44 119.5 . .
C46 C45 C44 119.9(4) . .
C46 C45 H45 120.0 . .
C44 C45 H45 120.0 . .
C47 C46 C45 119.6(4) . .
C47 C46 H46 120.2 . .
C45 C46 H46 120.2 . .
C46 C47 C48 120.8(4) . .
C46 C47 H47 119.6 . .
C48 C47 H47 119.6 . .
C47 C48 C43 120.3(3) . .
C47 C48 H48 119.9 . .
C43 C48 H48 119.9 . .
C57 P2 C51 99.65(15) . .
C57 P2 C63 100.38(15) . .
C51 P2 C63 101.43(15) . .
C57 P2 Ru1 121.26(12) . .
C51 P2 Ru1 113.94(11) . .
C63 P2 Ru1 116.99(11) . .
C56 C51 C52 118.6(3) . .
C56 C51 P2 122.1(3) . .
C52 C51 P2 119.3(3) . .
C53 C52 C51 120.8(3) . .
C53 C52 H52 119.6 . .
C51 C52 H52 119.6 . .
C52 C53 C54 119.9(4) . .
C52 C53 H53 120.0 . .
C54 C53 H53 120.0 . .
C55 C54 C53 119.8(4) . .
C55 C54 H54 120.1 . .
C53 C54 H54 120.1 . .
C54 C55 C56 120.6(3) . .
C54 C55 H55 119.7 . .
C56 C55 H55 119.7 . .
C55 C56 C51 120.2(4) . .
C55 C56 H56 119.9 . .
C51 C56 H56 119.9 . .
C58 C57 C62 118.4(3) . .
C58 C57 P2 118.7(3) . .
C62 C57 P2 122.8(3) . .
C57 C58 C59 120.6(4) . .
C57 C58 H58 119.7 . .
C59 C58 H58 119.7 . .
C60 C59 C58 120.4(4) . .
C60 C59 H59 119.8 . .
C58 C59 H59 119.8 . .
C61 C60 C59 119.2(4) . .
C61 C60 H60 120.4 . .
C59 C60 H60 120.4 . .
C62 C61 C60 120.9(4) . .
C62 C61 H61 119.5 . .
C60 C61 H61 119.5 . .
C61 C62 C57 120.6(4) . .
C61 C62 H62 119.7 . .
C57 C62 H62 119.7 . .
C68 C63 C64 118.4(3) . .
C68 C63 P2 118.5(3) . .
C64 C63 P2 122.9(3) . .
C65 C64 C63 120.5(4) . .
C65 C64 H64 119.7 . .
C63 C64 H64 119.7 . .
C66 C65 C64 119.6(4) . .
C66 C65 H65 120.2 . .
C64 C65 H65 120.2 . .
C65 C66 C67 120.9(4) . .
C65 C66 H66 119.5 . .
C67 C66 H66 119.5 . .
C66 C67 C68 119.0(4) . .
C66 C67 H67 120.5 . .
C68 C67 H67 120.5 . .
C63 C68 C67 121.5(4) . .
C63 C68 H68 119.3 . .
C67 C68 H68 119.3 . .
Cl2 Cl1 C71 63.7(6) . 3_565
Cl2 Cl1 C71 159.3(10) . .
C71 Cl1 C71 95.7(9) 3_565 .
Cl2 Cl1 Cl1 112.7(6) . 3_565
C71 Cl1 Cl1 49.0(6) 3_565 3_565
C71 Cl1 Cl1 46.7(8) . 3_565
Cl1 Cl2 C71 74.3(8) . 3_565
Cl2 C71 Cl1 126.3(13) 3_565 .
Cl2 C71 H71A 105.7 3_565 .
Cl1 C71 H71A 105.7 . .
Cl2 C71 H71B 105.7 3_565 .
Cl1 C71 H71B 105.7 . .
H71A C71 H71B 106.2 . .
C72 Cl3 C72 77(4) . 3
Cl3 C72 Cl3 103(4) . 3
Cl3 C72 H72A 111.1 . .
Cl3 C72 H72A 111.1 3 .
Cl3 C72 H72B 111.1 . .
Cl3 C72 H72B 111.1 3 .
H72A C72 H72B 109.0 . .

loop_
_geom_bond_atom_site_label_1
_geom_bond_atom_site_label_2
_geom_bond_distance
_geom_bond_site_symmetry_2
Ru1 C24 1.885(3) .
Ru1 C1 2.137(3) .
Ru1 C6 2.177(3) .
Ru1 P1 2.3425(10) .
Ru1 P2 2.3471(9) .
Ru1 H1 1.40(4) .
O1 C24 1.155(4) .
N1 C14 1.337(5) .
N1 C10 1.345(4) .
N2 C9 1.348(4) .
N2 C5 1.349(4) .
N3 C1 1.367(4) .
N3 C3 1.388(4) .
N3 C4 1.469(4) .
N4 C1 1.385(4) .
N4 C2 1.394(4) .
N4 C15 1.442(4) .
C2 C3 1.340(5) .
C2 H2 0.9500 .
C3 H3 0.9500 .
C4 C5 1.504(4) .
C4 H4A 0.9900 .
C4 H4B 0.9900 .
C5 C6 1.408(4) .
C6 C7 1.415(5) .
C7 C8 1.387(5) .
C7 H7 0.9500 .
C8 C9 1.388(5) .
C8 H8 0.9500 .
C9 C10 1.490(5) .
C10 C11 1.406(5) .
C11 C12 1.377(5) .
C11 H11 0.9500 .
C12 C13 1.380(6) .
C12 H12 0.9500 .
C13 C14 1.393(6) .
C13 H13 0.9500 .
C14 H14 0.9500 .
C15 C16 1.399(5) .
C15 C22 1.405(5) .
C16 C18 1.393(5) .
C16 C17 1.500(5) .
C17 H17A 0.9800 .
C17 H17B 0.9800 .
C17 H17C 0.9800 .
C18 C19 1.400(6) .
C18 H18 0.9500 .
C19 C21 1.378(6) .
C19 C20 1.524(6) .
C20 H20A 0.9800 .
C20 H20B 0.9800 .
C20 H20C 0.9800 .
C21 C22 1.398(5) .
C21 H21 0.9500 .
C22 C23 1.505(5) .
C23 H23A 0.9800 .
C23 H23B 0.9800 .
C23 H23C 0.9800 .
P1 C43 1.841(3) .
P1 C31 1.845(3) .
P1 C37 1.856(3) .
C31 C32 1.394(5) .
C31 C36 1.405(5) .
C32 C33 1.392(5) .
C32 H32 0.9500 .
C33 C34 1.385(5) .
C33 H33 0.9500 .
C34 C35 1.389(6) .
C34 H34 0.9500 .
C35 C36 1.390(5) .
C35 H35 0.9500 .
C36 H36 0.9500 .
C37 C38 1.393(5) .
C37 C42 1.399(5) .
C38 C39 1.394(5) .
C38 H38 0.9500 .
C39 C40 1.380(6) .
C39 H39 0.9500 .
C40 C41 1.382(6) .
C40 H40 0.9500 .
C41 C42 1.384(5) .
C41 H41 0.9500 .
C42 H42 0.9500 .
C43 C44 1.390(5) .
C43 C48 1.400(5) .
C44 C45 1.391(5) .
C44 H44 0.9500 .
C45 C46 1.387(6) .
C45 H45 0.9500 .
C46 C47 1.376(6) .
C46 H46 0.9500 .
C47 C48 1.388(5) .
C47 H47 0.9500 .
C48 H48 0.9500 .
P2 C57 1.841(3) .
P2 C51 1.845(3) .
P2 C63 1.847(4) .
C51 C56 1.392(5) .
C51 C52 1.402(5) .
C52 C53 1.380(5) .
C52 H52 0.9500 .
C53 C54 1.389(6) .
C53 H53 0.9500 .
C54 C55 1.376(6) .
C54 H54 0.9500 .
C55 C56 1.391(5) .
C55 H55 0.9500 .
C56 H56 0.9500 .
C57 C58 1.394(5) .
C57 C62 1.399(5) .
C58 C59 1.395(5) .
C58 H58 0.9500 .
C59 C60 1.386(6) .
C59 H59 0.9500 .
C60 C61 1.385(6) .
C60 H60 0.9500 .
C61 C62 1.383(5) .
C61 H61 0.9500 .
C62 H62 0.9500 .
C63 C68 1.385(5) .
C63 C64 1.402(5) .
C64 C65 1.401(5) .
C64 H64 0.9500 .
C65 C66 1.377(6) .
C65 H65 0.9500 .
C66 C67 1.387(6) .
C66 H66 0.9500 .
C67 C68 1.397(5) .
C67 H67 0.9500 .
C68 H68 0.9500 .
Cl1 Cl2 1.176(7) .
Cl1 C71 1.69(2) 3_565
Cl1 C71 1.756(16) .
Cl1 Cl1 2.315(13) 3_565
Cl2 C71 1.57(2) 3_565
C71 Cl2 1.57(2) 3_565
C71 H71A 0.9900 .
C71 H71B 0.9900 .
Cl3 C72 1.54(6) .
Cl3 C72 2.02(7) 3
C72 Cl3 2.02(7) 3
C72 H72A 0.9900 .
C72 H72B 0.9900 .

loop_
_geom_torsion_atom_site_label_1
_geom_torsion_atom_site_label_2
_geom_torsion_atom_site_label_3
_geom_torsion_atom_site_label_4
_geom_torsion
_geom_torsion_site_symmetry_1
_geom_torsion_site_symmetry_4
C3 N3 C1 N4 1.3(3) . .
C4 N3 C1 N4 169.0(3) . .
C3 N3 C1 Ru1 -176.7(2) . .
C4 N3 C1 Ru1 -8.9(4) . .
C2 N4 C1 N3 -0.8(3) . .
C15 N4 C1 N3 178.4(3) . .
C2 N4 C1 Ru1 176.8(3) . .
C15 N4 C1 Ru1 -4.0(5) . .
C24 Ru1 C1 N3 156.2(3) . .
C6 Ru1 C1 N3 -21.3(3) . .
P1 Ru1 C1 N3 65.5(3) . .
P2 Ru1 C1 N3 -109.9(2) . .
C24 Ru1 C1 N4 -21.0(3) . .
C6 Ru1 C1 N4 161.5(3) . .
P1 Ru1 C1 N4 -111.7(3) . .
P2 Ru1 C1 N4 72.8(3) . .
C1 N4 C2 C3 0.0(4) . .
C15 N4 C2 C3 -179.3(3) . .
N4 C2 C3 N3 0.7(4) . .
C1 N3 C3 C2 -1.3(4) . .
C4 N3 C3 C2 -169.7(3) . .
C1 N3 C4 C5 49.8(4) . .
C3 N3 C4 C5 -143.3(3) . .
C9 N2 C5 C6 -1.5(5) . .
C9 N2 C5 C4 172.6(3) . .
N3 C4 C5 N2 137.2(3) . .
N3 C4 C5 C6 -48.3(4) . .
N2 C5 C6 C7 5.3(5) . .
C4 C5 C6 C7 -168.3(3) . .
N2 C5 C6 Ru1 -177.7(2) . .
C4 C5 C6 Ru1 8.7(4) . .
C1 Ru1 C6 C5 20.9(3) . .
P1 Ru1 C6 C5 -82.6(3) . .
P2 Ru1 C6 C5 122.3(3) . .
C1 Ru1 C6 C7 -162.4(3) . .
P1 Ru1 C6 C7 94.0(3) . .
P2 Ru1 C6 C7 -61.0(3) . .
C5 C6 C7 C8 -4.9(4) . .
Ru1 C6 C7 C8 178.1(2) . .
C6 C7 C8 C9 1.1(5) . .
C5 N2 C9 C8 -3.0(5) . .
C5 N2 C9 C10 177.3(3) . .
C7 C8 C9 N2 3.2(5) . .
C7 C8 C9 C10 -177.1(3) . .
C14 N1 C10 C11 0.9(5) . .
C14 N1 C10 C9 179.2(3) . .
N2 C9 C10 N1 -166.4(3) . .
C8 C9 C10 N1 13.9(5) . .
N2 C9 C10 C11 11.8(5) . .
C8 C9 C10 C11 -167.9(3) . .
N1 C10 C11 C12 0.0(5) . .
C9 C10 C11 C12 -178.2(3) . .
C10 C11 C12 C13 -0.5(6) . .
C11 C12 C13 C14 0.0(6) . .
C10 N1 C14 C13 -1.5(6) . .
C12 C13 C14 N1 1.1(6) . .
C1 N4 C15 C16 82.6(4) . .
C2 N4 C15 C16 -98.2(4) . .
C1 N4 C15 C22 -106.1(4) . .
C2 N4 C15 C22 73.0(4) . .
C22 C15 C16 C18 6.8(6) . .
N4 C15 C16 C18 177.8(3) . .
C22 C15 C16 C17 -170.5(4) . .
N4 C15 C16 C17 0.5(5) . .
C15 C16 C18 C19 -3.8(6) . .
C17 C16 C18 C19 173.6(4) . .
C16 C18 C19 C21 -0.6(7) . .
C16 C18 C19 C20 179.9(5) . .
C18 C19 C21 C22 2.1(7) . .
C20 C19 C21 C22 -178.4(5) . .
C19 C21 C22 C15 0.8(6) . .
C19 C21 C22 C23 -178.4(4) . .
C16 C15 C22 C21 -5.4(5) . .
N4 C15 C22 C21 -176.4(3) . .
C16 C15 C22 C23 173.8(3) . .
N4 C15 C22 C23 2.7(5) . .
C24 Ru1 P1 C43 144.49(16) . .
C1 Ru1 P1 C43 -119.75(15) . .
C6 Ru1 P1 C43 -32.21(14) . .
P2 Ru1 P1 C43 49.71(14) . .
C24 Ru1 P1 C31 -93.30(16) . .
C1 Ru1 P1 C31 2.45(15) . .
C6 Ru1 P1 C31 89.99(15) . .
P2 Ru1 P1 C31 171.92(13) . .
C24 Ru1 P1 C37 28.19(15) . .
C1 Ru1 P1 C37 123.95(14) . .
C6 Ru1 P1 C37 -148.51(14) . .
P2 Ru1 P1 C37 -66.59(13) . .
C43 P1 C31 C32 139.7(3) . .
C37 P1 C31 C32 -113.6(3) . .
Ru1 P1 C31 C32 13.0(3) . .
C43 P1 C31 C36 -42.7(3) . .
C37 P1 C31 C36 64.1(3) . .
Ru1 P1 C31 C36 -169.3(2) . .
C36 C31 C32 C33 -0.8(5) . .
P1 C31 C32 C33 176.9(3) . .
C31 C32 C33 C34 -1.0(5) . .
C32 C33 C34 C35 1.5(5) . .
C33 C34 C35 C36 -0.3(5) . .
C34 C35 C36 C31 -1.5(5) . .
C32 C31 C36 C35 2.0(5) . .
P1 C31 C36 C35 -175.7(3) . .
C43 P1 C37 C38 103.3(3) . .
C31 P1 C37 C38 -1.5(3) . .
Ru1 P1 C37 C38 -135.9(3) . .
C43 P1 C37 C42 -79.7(3) . .
C31 P1 C37 C42 175.6(3) . .
Ru1 P1 C37 C42 41.2(3) . .
C42 C37 C38 C39 0.0(5) . .
P1 C37 C38 C39 177.2(3) . .
C37 C38 C39 C40 1.4(6) . .
C38 C39 C40 C41 -1.7(7) . .
C39 C40 C41 C42 0.7(6) . .
C40 C41 C42 C37 0.8(6) . .
C38 C37 C42 C41 -1.1(5) . .
P1 C37 C42 C41 -178.3(3) . .
C31 P1 C43 C44 150.2(3) . .
C37 P1 C43 C44 46.0(3) . .
Ru1 P1 C43 C44 -75.1(3) . .
C31 P1 C43 C48 -37.4(3) . .
C37 P1 C43 C48 -141.6(3) . .
Ru1 P1 C43 C48 97.2(3) . .
C48 C43 C44 C45 -0.4(5) . .
P1 C43 C44 C45 172.1(3) . .
C43 C44 C45 C46 -0.1(6) . .
C44 C45 C46 C47 0.2(6) . .
C45 C46 C47 C48 0.2(6) . .
C46 C47 C48 C43 -0.8(6) . .
C44 C43 C48 C47 0.9(5) . .
P1 C43 C48 C47 -171.7(3) . .
C24 Ru1 P2 C57 117.03(16) . .
C1 Ru1 P2 C57 20.62(16) . .
C6 Ru1 P2 C57 -67.37(16) . .
P1 Ru1 P2 C57 -148.93(14) . .
C24 Ru1 P2 C51 -124.03(15) . .
C1 Ru1 P2 C51 139.57(15) . .
C6 Ru1 P2 C51 51.57(14) . .
P1 Ru1 P2 C51 -29.99(15) . .
C24 Ru1 P2 C63 -6.04(17) . .
C1 Ru1 P2 C63 -102.45(16) . .
C6 Ru1 P2 C63 169.56(16) . .
P1 Ru1 P2 C63 88.00(15) . .
C57 P2 C51 C56 12.7(3) . .
C63 P2 C51 C56 115.4(3) . .
Ru1 P2 C51 C56 -118.0(3) . .
C57 P2 C51 C52 -171.3(3) . .
C63 P2 C51 C52 -68.5(3) . .
Ru1 P2 C51 C52 58.1(3) . .
C56 C51 C52 C53 1.4(5) . .
P2 C51 C52 C53 -174.8(3) . .
C51 C52 C53 C54 -0.2(5) . .
C52 C53 C54 C55 -1.2(6) . .
C53 C54 C55 C56 1.2(6) . .
C54 C55 C56 C51 0.1(5) . .
C52 C51 C56 C55 -1.4(5) . .
P2 C51 C56 C55 174.7(3) . .
C51 P2 C57 C58 -92.2(3) . .
C63 P2 C57 C58 164.2(3) . .
Ru1 P2 C57 C58 33.6(3) . .
C51 P2 C57 C62 83.0(3) . .
C63 P2 C57 C62 -20.6(3) . .
Ru1 P2 C57 C62 -151.2(3) . .
C62 C57 C58 C59 -0.9(6) . .
P2 C57 C58 C59 174.5(3) . .
C57 C58 C59 C60 1.3(7) . .
C58 C59 C60 C61 -0.8(7) . .
C59 C60 C61 C62 -0.1(7) . .
C60 C61 C62 C57 0.5(7) . .
C58 C57 C62 C61 0.0(6) . .
P2 C57 C62 C61 -175.2(3) . .
C57 P2 C63 C68 -77.7(3) . .
C51 P2 C63 C68 -179.8(3) . .
Ru1 P2 C63 C68 55.6(3) . .
C57 P2 C63 C64 98.2(3) . .
C51 P2 C63 C64 -4.0(3) . .
Ru1 P2 C63 C64 -128.6(3) . .
C68 C63 C64 C65 -1.0(6) . .
P2 C63 C64 C65 -176.8(3) . .
C63 C64 C65 C66 1.1(6) . .
C64 C65 C66 C67 -0.8(6) . .
C65 C66 C67 C68 0.4(6) . .
C64 C63 C68 C67 0.5(5) . .
P2 C63 C68 C67 176.6(3) . .
C66 C67 C68 C63 -0.3(6) . .
C71 Cl1 Cl2 C71 0(2) . 3_565
Cl1 Cl1 Cl2 C71 0.0(6) 3_565 3_565
Cl2 Cl1 C71 Cl2 0(3) . 3_565
C71 Cl1 C71 Cl2 0.0(7) 3_565 3_565
Cl1 Cl1 C71 Cl2 0.0(7) 3_565 3_565
C72 Cl3 C72 Cl3 -0.001(3) 3 3
